data_7709716
loop_
_publ_author_name
'Carrasco, Carlos J.'
'Montilla, Francisco'
'Alvarez Gonz\'alez, Eleuterio'
'Galindo, Agustin'
'P\'erez-Aranda, Mar\'ia'
'Pajuelo, Eloisa'
'Alcudia, Ana'

_publ_section_title
;
 Homochiral imidazolium-based dicarboxylate silver(I) compounds:
 synthesis, characterisation and antimicrobial properties
;
_journal_name_full 'Dalton Transactions'
_journal_paper_doi 10.1039/D1DT04213K
_journal_year 2022
_chemical_absolute_configuration rmad
_chemical_formula_moiety 'C13 H19 Ag N2 O4'
_chemical_formula_sum 'C13 H19 Ag N2 O4'
_chemical_formula_weight 375.17
_space_group_crystal_system tetragonal
_space_group_IT_number 76
_space_group_name_Hall 'P 4w'
_space_group_name_H-M_alt 'P 41'
_atom_sites_solution_hydrogens geom
_audit_creation_method SHELXL-2018/3
_audit_update_record
;
2022-03-08 deposited with the CCDC.	2022-03-10 downloaded from the CCDC.
;
_cell_angle_alpha 90
_cell_angle_beta 90
_cell_angle_gamma 90
_cell_formula_units_Z 4
_cell_length_a 10.9520(4)
_cell_length_b 10.9520(4)
_cell_length_c 11.9218(5)
_cell_measurement_reflns_used 9846
_cell_measurement_temperature 193(2)
_cell_measurement_theta_max 30.48
_cell_measurement_theta_min 2.53
_cell_volume 1429.98(10)
_computing_cell_refinement 'Bruker SAINT'
_computing_data_collection 'Bruker APEX2'
_computing_data_reduction 'Bruker SAINT'
_computing_molecular_graphics 'Bruker SHELXTL'
_computing_publication_material 'Bruker SHELXTL'
_computing_structure_refinement 'SHELXL-2018/3 (Sheldrick, 2018)'
_computing_structure_solution 'SHELXT 2014/5 (Sheldrick, 2014)'
_diffrn_ambient_temperature 193(2)
_diffrn_detector_area_resol_mean 8.2
_diffrn_measured_fraction_theta_full 0.999
_diffrn_measured_fraction_theta_max 0.999
_diffrn_measurement_device_type
;
 Bruker-Nonius X8kappa APEX II CCD area detector
;
_diffrn_measurement_method 'phi and omega scans with narrow frames'
_diffrn_radiation_monochromator graphite
_diffrn_radiation_type MoK\a
_diffrn_radiation_wavelength 0.71073
_diffrn_reflns_av_R_equivalents 0.0267
_diffrn_reflns_av_unetI/netI 0.0137
_diffrn_reflns_Laue_measured_fraction_full 0.999
_diffrn_reflns_Laue_measured_fraction_max 0.999
_diffrn_reflns_limit_h_max 15
_diffrn_reflns_limit_h_min -15
_diffrn_reflns_limit_k_max 15
_diffrn_reflns_limit_k_min -15
_diffrn_reflns_limit_l_max 17
_diffrn_reflns_limit_l_min -16
_diffrn_reflns_number 79993
_diffrn_reflns_point_group_measured_fraction_full 0.992
_diffrn_reflns_point_group_measured_fraction_max 0.986
_diffrn_reflns_theta_full 25.242
_diffrn_reflns_theta_max 30.512
_diffrn_reflns_theta_min 2.525
_exptl_absorpt_coefficient_mu 1.424
_exptl_absorpt_correction_T_max 0.7461
_exptl_absorpt_correction_T_min 0.6494
_exptl_absorpt_correction_type multi-scan
_exptl_absorpt_process_details
;
program SADABS, Bruker (2001).
;
_exptl_crystal_colour colourless
_exptl_crystal_density_diffrn 1.743
_exptl_crystal_description prism
_exptl_crystal_F_000 760
_exptl_crystal_size_max 0.400
_exptl_crystal_size_mid 0.400
_exptl_crystal_size_min 0.200
_refine_diff_density_max 0.351
_refine_diff_density_min -0.410
_refine_diff_density_rms 0.046
_refine_ls_abs_structure_details
; 
 Flack x determined using 1973 quotients [(I+)-(I-)]/[(I+)+(I-)] 
 (Parsons, Flack and Wagner, Acta Cryst. B69 (2013) 249-259). 
;
_refine_ls_abs_structure_Flack -0.022(4)
_refine_ls_extinction_coef 0.0367(11)
_refine_ls_extinction_expression Fc^*^=kFc[1+0.001xFc^2^\l^3^/sin(2\q)]^-1/4^
_refine_ls_extinction_method 'SHELXL-2018/3 (Sheldrick 2018)'
_refine_ls_goodness_of_fit_ref 1.090
_refine_ls_hydrogen_treatment constr
_refine_ls_matrix_type full
_refine_ls_number_parameters 186
_refine_ls_number_reflns 4288
_refine_ls_number_restraints 1
_refine_ls_restrained_S_all 1.090
_refine_ls_R_factor_all 0.0147
_refine_ls_R_factor_gt 0.0140
_refine_ls_shift/su_max 0.001
_refine_ls_shift/su_mean 0.000
_refine_ls_structure_factor_coef Fsqd
_refine_ls_weighting_details 'w=1/[\s^2^(Fo^2^)+(0.0144P)^2^+0.3937P] where P=(Fo^2^+2Fc^2^)/3'
_refine_ls_weighting_scheme calc
_refine_ls_wR_factor_gt 0.0339
_refine_ls_wR_factor_ref 0.0347
_reflns_Friedel_coverage 0.890
_reflns_Friedel_fraction_full 0.985
_reflns_Friedel_fraction_max 0.971
_reflns_number_gt 4214
_reflns_number_total 4288
_reflns_threshold_expression 'I > 2\s(I)'
_cod_data_source_file d1dt04213k2.cif
_cod_data_source_block Twoc
_cod_original_cell_volume 1429.98(12)
_cod_database_code 7709716
_shelx_shelxl_version_number 2018/3
_shelx_space_group_comment
; 
The symmetry employed for this shelxl refinement is uniquely defined 
by the following loop, which should always be used as a source of 
symmetry information in preference to the above space-group names. 
They are only intended as comments. 
;
_shelx_estimated_absorpt_t_min 0.600
_shelx_estimated_absorpt_t_max 0.764

loop_
_space_group_symop_operation_xyz
'x, y, z'
'-x, -y, z+1/2'
'-y, x, z+1/4'
'y, -x, z+3/4'

loop_
_atom_site_label
_atom_site_type_symbol
_atom_site_fract_x
_atom_site_fract_y
_atom_site_fract_z
_atom_site_U_iso_or_equiv
_atom_site_adp_type
_atom_site_occupancy
_atom_site_site_symmetry_order
_atom_site_calc_flag
_atom_site_refinement_flags_posn
_atom_site_refinement_flags_adp
_atom_site_refinement_flags_occupancy
_atom_site_disorder_assembly
_atom_site_disorder_group
Ag1 Ag 0.51341(2) 0.38903(2) 0.74717(2) 0.02702(5) Uani 1 1 d . . . . .
O1 O 0.65494(15) 0.53560(15) 0.71598(13) 0.0344(3) Uani 1 1 d . . . . .
O2 O 0.77245(14) 0.52832(15) 0.87064(13) 0.0309(3) Uani 1 1 d . . . . .
O3 O 0.84697(12) 0.43013(11) 0.25478(14) 0.0252(3) Uani 1 1 d . . . . .
O4 O 0.66744(13) 0.50106(13) 0.19430(12) 0.0245(3) Uani 1 1 d . . . . .
N1 N 0.85689(13) 0.62819(14) 0.60387(12) 0.0188(3) Uani 1 1 d . . . . .
N2 N 0.83804(13) 0.60751(14) 0.42445(12) 0.0179(3) Uani 1 1 d . . . . .
C1 C 0.78153(15) 0.64203(17) 0.51755(14) 0.0211(3) Uani 1 1 d . . . . .
H1 H 0.700205 0.671854 0.521818 0.025 Uiso 1 1 calc R U . . .
C2 C 0.95453(17) 0.56866(19) 0.45179(17) 0.0234(3) Uani 1 1 d . . . . .
H2 H 1.014750 0.538660 0.401492 0.028 Uiso 1 1 calc R U . . .
C3 C 0.96591(17) 0.58179(18) 0.56432(17) 0.0222(3) Uani 1 1 d . . . . .
H3 H 1.035934 0.562610 0.607920 0.027 Uiso 1 1 calc R U . . .
C4 C 0.82979(16) 0.66017(17) 0.72119(13) 0.0199(3) Uani 1 1 d . . . . .
H4 H 0.907941 0.662902 0.764498 0.024 Uiso 1 1 calc R U . . .
C5 C 0.74498(17) 0.56376(17) 0.77407(15) 0.0227(3) Uani 1 1 d . . . . .
C6 C 0.76838(17) 0.78653(16) 0.72664(14) 0.0228(3) Uani 1 1 d . . . . .
H6 H 0.691913 0.782998 0.680911 0.027 Uiso 1 1 calc R U . . .
C7 C 0.8501(3) 0.8853(2) 0.6771(2) 0.0396(5) Uani 1 1 d . . . . .
H7A H 0.806831 0.963638 0.677976 0.059 Uiso 1 1 calc R U . . .
H7B H 0.871088 0.863898 0.599621 0.059 Uiso 1 1 calc R U . . .
H7C H 0.924927 0.891961 0.721721 0.059 Uiso 1 1 calc R U . . .
C8 C 0.7331(2) 0.8189(2) 0.84656(18) 0.0320(4) Uani 1 1 d . . . . .
H8A H 0.806282 0.819633 0.893800 0.048 Uiso 1 1 calc R U . . .
H8B H 0.675266 0.758163 0.875245 0.048 Uiso 1 1 calc R U . . .
H8C H 0.694877 0.899851 0.847814 0.048 Uiso 1 1 calc R U . . .
C9 C 0.78686(15) 0.62950(15) 0.31222(13) 0.0174(3) Uani 1 1 d . . . . .
H9 H 0.706070 0.670857 0.321396 0.021 Uiso 1 1 calc R U . . .
C10 C 0.76617(14) 0.50923(14) 0.24893(16) 0.0183(3) Uani 1 1 d . . . . .
C11 C 0.87155(15) 0.71555(15) 0.24601(19) 0.0225(3) Uani 1 1 d . . . . .
H11 H 0.952767 0.674796 0.237804 0.027 Uiso 1 1 calc R U . . .
C12 C 0.8903(2) 0.8354(2) 0.3087(2) 0.0345(4) Uani 1 1 d . . . . .
H12A H 0.942887 0.889327 0.264309 0.052 Uiso 1 1 calc R U . . .
H12B H 0.928841 0.819065 0.381299 0.052 Uiso 1 1 calc R U . . .
H12C H 0.811057 0.874978 0.320692 0.052 Uiso 1 1 calc R U . . .
C13 C 0.8204(2) 0.7390(2) 0.12911(18) 0.0343(4) Uani 1 1 d . . . . .
H13A H 0.737096 0.771002 0.135324 0.052 Uiso 1 1 calc R U . . .
H13B H 0.819288 0.662466 0.086575 0.052 Uiso 1 1 calc R U . . .
H13C H 0.871910 0.798726 0.090243 0.052 Uiso 1 1 calc R U . . .

loop_
_atom_site_aniso_label
_atom_site_aniso_U_11
_atom_site_aniso_U_22
_atom_site_aniso_U_33
_atom_site_aniso_U_23
_atom_site_aniso_U_13
_atom_site_aniso_U_12
Ag1 0.02524(7) 0.03165(8) 0.02417(7) -0.00085(5) 0.00229(5) -0.00208(5)
O1 0.0334(7) 0.0438(9) 0.0260(8) 0.0029(6) -0.0014(5) -0.0154(6)
O2 0.0307(7) 0.0402(8) 0.0219(7) 0.0104(6) 0.0029(5) 0.0047(6)
O3 0.0264(6) 0.0229(5) 0.0265(7) -0.0025(6) 0.0043(6) 0.0037(4)
O4 0.0249(6) 0.0290(6) 0.0197(6) -0.0045(5) -0.0025(5) -0.0029(5)
N1 0.0177(6) 0.0249(7) 0.0139(6) 0.0004(5) 0.0001(5) 0.0017(5)
N2 0.0169(6) 0.0230(7) 0.0139(6) -0.0013(5) 0.0002(5) 0.0014(5)
C1 0.0165(7) 0.0314(8) 0.0154(8) -0.0012(6) 0.0011(5) 0.0018(6)
C2 0.0180(7) 0.0301(9) 0.0221(8) -0.0022(7) 0.0003(6) 0.0059(6)
C3 0.0183(7) 0.0279(8) 0.0204(8) 0.0009(6) -0.0015(6) 0.0045(6)
C4 0.0204(7) 0.0265(8) 0.0128(8) -0.0003(5) -0.0010(5) 0.0002(6)
C5 0.0246(8) 0.0234(8) 0.0201(9) 0.0011(6) 0.0032(6) 0.0021(6)
C6 0.0281(8) 0.0234(7) 0.0170(8) -0.0013(6) -0.0008(6) 0.0008(6)
C7 0.0559(14) 0.0287(10) 0.0342(12) 0.0019(8) 0.0104(10) -0.0071(9)
C8 0.0429(11) 0.0318(10) 0.0212(9) -0.0047(7) 0.0044(8) 0.0040(8)
C9 0.0180(7) 0.0209(7) 0.0133(7) -0.0003(5) 0.0007(5) 0.0006(5)
C10 0.0213(6) 0.0204(6) 0.0132(6) -0.0005(6) 0.0039(6) -0.0026(5)
C11 0.0248(7) 0.0232(7) 0.0196(7) 0.0023(7) 0.0001(7) -0.0037(5)
C12 0.0428(12) 0.0250(9) 0.0357(12) -0.0010(8) -0.0040(9) -0.0083(8)
C13 0.0419(11) 0.0378(11) 0.0232(9) 0.0102(8) -0.0045(8) -0.0101(9)

loop_
_atom_type_symbol
_atom_type_description
_atom_type_scat_dispersion_real
_atom_type_scat_dispersion_imag
_atom_type_scat_source
C C 0.0033 0.0016 'International Tables Vol C Tables 4.2.6.8 and 6.1.1.4'
H H 0.0000 0.0000 'International Tables Vol C Tables 4.2.6.8 and 6.1.1.4'
Ag Ag -0.8971 1.1015 'International Tables Vol C Tables 4.2.6.8 and 6.1.1.4'
N N 0.0061 0.0033 'International Tables Vol C Tables 4.2.6.8 and 6.1.1.4'
O O 0.0106 0.0060 'International Tables Vol C Tables 4.2.6.8 and 6.1.1.4'

loop_
_geom_angle_atom_site_label_1
_geom_angle_atom_site_label_2
_geom_angle_atom_site_label_3
_geom_angle
_geom_angle_site_symmetry_1
_geom_angle_site_symmetry_3
_geom_angle_publ_flag
O1 Ag1 O2 112.59(6) . 4_564 ?
O1 Ag1 O4 99.57(6) . 2_665 ?
O2 Ag1 O4 105.56(6) 4_564 2_665 ?
O1 Ag1 O4 112.16(5) . 4_565 ?
O2 Ag1 O4 115.85(5) 4_564 4_565 ?
O4 Ag1 O4 109.57(4) 2_665 4_565 ?
C5 O1 Ag1 128.87(13) . . ?
C5 O2 Ag1 115.76(12) . 3_655 ?
C10 O4 Ag1 122.29(11) . 2_664 ?
C10 O4 Ag1 135.25(12) . 3_654 ?
Ag1 O4 Ag1 90.91(5) 2_664 3_654 ?
C1 N1 C3 108.35(15) . . ?
C1 N1 C4 125.73(14) . . ?
C3 N1 C4 125.90(15) . . ?
C1 N2 C2 108.71(15) . . ?
C1 N2 C9 122.48(14) . . ?
C2 N2 C9 128.03(15) . . ?
N2 C1 N1 109.03(15) . . ?
N2 C1 H1 125.5 . . ?
N1 C1 H1 125.5 . . ?
C3 C2 N2 106.58(16) . . ?
C3 C2 H2 126.7 . . ?
N2 C2 H2 126.7 . . ?
C2 C3 N1 107.32(17) . . ?
C2 C3 H3 126.3 . . ?
N1 C3 H3 126.3 . . ?
N1 C4 C6 109.99(13) . . ?
N1 C4 C5 110.31(14) . . ?
C6 C4 C5 109.58(14) . . ?
N1 C4 H4 109.0 . . ?
C6 C4 H4 109.0 . . ?
C5 C4 H4 109.0 . . ?
O1 C5 O2 128.75(18) . . ?
O1 C5 C4 114.83(16) . . ?
O2 C5 C4 116.35(16) . . ?
C8 C6 C7 110.36(17) . . ?
C8 C6 C4 111.09(15) . . ?
C7 C6 C4 111.42(17) . . ?
C8 C6 H6 107.9 . . ?
C7 C6 H6 107.9 . . ?
C4 C6 H6 107.9 . . ?
C6 C7 H7A 109.5 . . ?
C6 C7 H7B 109.5 . . ?
H7A C7 H7B 109.5 . . ?
C6 C7 H7C 109.5 . . ?
H7A C7 H7C 109.5 . . ?
H7B C7 H7C 109.5 . . ?
C6 C8 H8A 109.5 . . ?
C6 C8 H8B 109.5 . . ?
H8A C8 H8B 109.5 . . ?
C6 C8 H8C 109.5 . . ?
H8A C8 H8C 109.5 . . ?
H8B C8 H8C 109.5 . . ?
N2 C9 C10 111.28(14) . . ?
N2 C9 C11 109.70(14) . . ?
C10 C9 C11 111.23(14) . . ?
N2 C9 H9 108.2 . . ?
C10 C9 H9 108.2 . . ?
C11 C9 H9 108.2 . . ?
O3 C10 O4 126.09(16) . . ?
O3 C10 C9 117.81(15) . . ?
O4 C10 C9 116.09(14) . . ?
C13 C11 C12 110.62(17) . . ?
C13 C11 C9 110.53(15) . . ?
C12 C11 C9 110.91(17) . . ?
C13 C11 H11 108.2 . . ?
C12 C11 H11 108.2 . . ?
C9 C11 H11 108.2 . . ?
C11 C12 H12A 109.5 . . ?
C11 C12 H12B 109.5 . . ?
H12A C12 H12B 109.5 . . ?
C11 C12 H12C 109.5 . . ?
H12A C12 H12C 109.5 . . ?
H12B C12 H12C 109.5 . . ?
C11 C13 H13A 109.5 . . ?
C11 C13 H13B 109.5 . . ?
H13A C13 H13B 109.5 . . ?
C11 C13 H13C 109.5 . . ?
H13A C13 H13C 109.5 . . ?
H13B C13 H13C 109.5 . . ?

loop_
_geom_bond_atom_site_label_1
_geom_bond_atom_site_label_2
_geom_bond_distance
_geom_bond_site_symmetry_2
_geom_bond_publ_flag
Ag1 O1 2.2622(15) . ?
Ag1 O2 2.3303(15) 4_564 ?
Ag1 O4 2.4020(14) 2_665 ?
Ag1 O4 2.4340(14) 4_565 ?
O1 C5 1.244(2) . ?
O2 C5 1.252(2) . ?
O3 C10 1.240(2) . ?
O4 C10 1.265(2) . ?
N1 C1 1.328(2) . ?
N1 C3 1.381(2) . ?
N1 C4 1.472(2) . ?
N2 C1 1.326(2) . ?
N2 C2 1.384(2) . ?
N2 C9 1.471(2) . ?
C1 H1 0.9500 . ?
C2 C3 1.355(3) . ?
C2 H2 0.9500 . ?
C3 H3 0.9500 . ?
C4 C6 1.540(3) . ?
C4 C5 1.541(3) . ?
C4 H4 1.0000 . ?
C6 C8 1.523(3) . ?
C6 C7 1.523(3) . ?
C6 H6 1.0000 . ?
C7 H7A 0.9800 . ?
C7 H7B 0.9800 . ?
C7 H7C 0.9800 . ?
C8 H8A 0.9800 . ?
C8 H8B 0.9800 . ?
C8 H8C 0.9800 . ?
C9 C10 1.535(2) . ?
C9 C11 1.540(2) . ?
C9 H9 1.0000 . ?
C11 C13 1.524(3) . ?
C11 C12 1.524(3) . ?
C11 H11 1.0000 . ?
C12 H12A 0.9800 . ?
C12 H12B 0.9800 . ?
C12 H12C 0.9800 . ?
C13 H13A 0.9800 . ?
C13 H13B 0.9800 . ?
C13 H13C 0.9800 . ?

loop_
_geom_torsion_atom_site_label_1
_geom_torsion_atom_site_label_2
_geom_torsion_atom_site_label_3
_geom_torsion_atom_site_label_4
_geom_torsion
_geom_torsion_site_symmetry_1
_geom_torsion_site_symmetry_2
_geom_torsion_site_symmetry_3
_geom_torsion_site_symmetry_4
_geom_torsion_publ_flag
C2 N2 C1 N1 0.6(2) . . . . ?
C9 N2 C1 N1 -170.13(15) . . . . ?
C3 N1 C1 N2 -0.6(2) . . . . ?
C4 N1 C1 N2 177.89(16) . . . . ?
C1 N2 C2 C3 -0.3(2) . . . . ?
C9 N2 C2 C3 169.69(17) . . . . ?
N2 C2 C3 N1 0.0(2) . . . . ?
C1 N1 C3 C2 0.3(2) . . . . ?
C4 N1 C3 C2 -178.10(18) . . . . ?
C1 N1 C4 C6 -44.8(2) . . . . ?
C3 N1 C4 C6 133.33(18) . . . . ?
C1 N1 C4 C5 76.2(2) . . . . ?
C3 N1 C4 C5 -105.7(2) . . . . ?
Ag1 O1 C5 O2 -9.3(3) . . . . ?
Ag1 O1 C5 C4 174.10(12) . . . . ?
Ag1 O2 C5 O1 -40.9(3) 3_655 . . . ?
Ag1 O2 C5 C4 135.67(13) 3_655 . . . ?
N1 C4 C5 O1 -47.6(2) . . . . ?
C6 C4 C5 O1 73.6(2) . . . . ?
N1 C4 C5 O2 135.33(17) . . . . ?
C6 C4 C5 O2 -103.43(18) . . . . ?
N1 C4 C6 C8 176.92(16) . . . . ?
C5 C4 C6 C8 55.5(2) . . . . ?
N1 C4 C6 C7 -59.6(2) . . . . ?
C5 C4 C6 C7 178.98(17) . . . . ?
C1 N2 C9 C10 -119.95(17) . . . . ?
C2 N2 C9 C10 71.3(2) . . . . ?
C1 N2 C9 C11 116.53(17) . . . . ?
C2 N2 C9 C11 -52.2(2) . . . . ?
Ag1 O4 C10 O3 153.05(15) 2_664 . . . ?
Ag1 O4 C10 O3 -75.3(2) 3_654 . . . ?
Ag1 O4 C10 C9 -27.7(2) 2_664 . . . ?
Ag1 O4 C10 C9 103.92(17) 3_654 . . . ?
N2 C9 C10 O3 -42.6(2) . . . . ?
C11 C9 C10 O3 80.1(2) . . . . ?
N2 C9 C10 O4 138.09(15) . . . . ?
C11 C9 C10 O4 -99.27(18) . . . . ?
N2 C9 C11 C13 179.72(16) . . . . ?
C10 C9 C11 C13 56.17(19) . . . . ?
N2 C9 C11 C12 -57.21(19) . . . . ?
C10 C9 C11 C12 179.24(16) . . . . ?
